data_7061164
loop_
_publ_author_name
'Jana, Kanyashree'
'Moorthy, Jarugu Narasimha'

_publ_section_title
;
 Homoconjugation in triptycenes: an inquiry through photochromism
;
_journal_issue 3
_journal_name_full 'New Journal of Chemistry'
_journal_page_first 1416
_journal_page_last 1422
_journal_paper_doi 10.1039/D1NJ04634A
_journal_volume 46
_journal_year 2022
_chemical_formula_moiety 'C35 H24 O'
_chemical_formula_sum 'C35 H24 O'
_chemical_formula_weight 460.54
_space_group_crystal_system monoclinic
_space_group_IT_number 14
_space_group_name_Hall '-P 2ybc'
_space_group_name_H-M_alt 'P 1 21/c 1'
_atom_sites_solution_hydrogens geom
_atom_sites_solution_primary dual
_audit_creation_date 2019-12-12
_audit_creation_method
;
Olex2 1.3
(compiled Nov 21 2019 18:26:39 for OlexSys, GUI svn.r6003)
;
_audit_update_record
;
2020-01-23 deposited with the CCDC.	2021-12-13 downloaded from the CCDC.
;
_cell_angle_alpha 90
_cell_angle_beta 102.093(13)
_cell_angle_gamma 90
_cell_formula_units_Z 4
_cell_length_a 8.858(4)
_cell_length_b 14.662(6)
_cell_length_c 18.902(8)
_cell_measurement_reflns_used 2860
_cell_measurement_temperature 100
_cell_measurement_theta_max 24.78
_cell_measurement_theta_min 2.61
_cell_volume 2400.4(18)
_computing_cell_refinement 'SAINT v8.34A (Bruker, 2013)'
_computing_data_reduction 'SAINT v8.34A (Bruker, 2013)'
_computing_molecular_graphics 'Olex2 1.3 (Dolomanov et al., 2009)'
_computing_publication_material 'Olex2 1.3 (Dolomanov et al., 2009)'
_computing_structure_refinement 'SHELXL 2017/1 (Sheldrick, 2015)'
_computing_structure_solution 'SHELXT 2014/5 (Sheldrick, 2014)'
_diffrn_ambient_temperature 100
_diffrn_detector 'Bruker APEX2 area detector'
_diffrn_detector_area_resol_mean 7.9
_diffrn_detector_type 'CCD area detector'
_diffrn_measured_fraction_theta_full 0.993
_diffrn_measured_fraction_theta_max 0.993
_diffrn_measurement_device 'three-circle diffractometer'
_diffrn_measurement_device_type 'Bruker SMART APEX2 area detector'
_diffrn_measurement_method '\w and \f scans'
_diffrn_radiation_monochromator 'mirror optics'
_diffrn_radiation_probe x-ray
_diffrn_radiation_type MoK\a
_diffrn_radiation_wavelength 0.71073
_diffrn_reflns_av_R_equivalents 0.1648
_diffrn_reflns_av_unetI/netI 0.1585
_diffrn_reflns_Laue_measured_fraction_full 0.993
_diffrn_reflns_Laue_measured_fraction_max 0.993
_diffrn_reflns_limit_h_max 10
_diffrn_reflns_limit_h_min -10
_diffrn_reflns_limit_k_max 17
_diffrn_reflns_limit_k_min -17
_diffrn_reflns_limit_l_max 22
_diffrn_reflns_limit_l_min -22
_diffrn_reflns_number 17484
_diffrn_reflns_point_group_measured_fraction_full 0.993
_diffrn_reflns_point_group_measured_fraction_max 0.993
_diffrn_reflns_theta_full 25.049
_diffrn_reflns_theta_max 25.049
_diffrn_reflns_theta_min 2.204
_diffrn_source 'microfocus sealed X-ray tube'
_diffrn_source_current 1.0
_diffrn_source_power 0.05
_diffrn_source_type 'Incoatec I\ms'
_diffrn_source_voltage 50.0
_diffrn_standards_number 0
_exptl_absorpt_coefficient_mu 0.075
_exptl_absorpt_correction_type none
_exptl_crystal_colour colourless
_exptl_crystal_colour_primary colourless
_exptl_crystal_density_diffrn 1.274
_exptl_crystal_description block
_exptl_crystal_F_000 968
_exptl_crystal_size_max 0.2
_exptl_crystal_size_mid 0.2
_exptl_crystal_size_min 0.2
_refine_diff_density_max 0.374
_refine_diff_density_min -0.343
_refine_diff_density_rms 0.080
_refine_ls_extinction_method none
_refine_ls_goodness_of_fit_ref 0.960
_refine_ls_hydrogen_treatment constr
_refine_ls_matrix_type full
_refine_ls_number_parameters 325
_refine_ls_number_reflns 4237
_refine_ls_number_restraints 0
_refine_ls_restrained_S_all 0.960
_refine_ls_R_factor_all 0.1746
_refine_ls_R_factor_gt 0.0730
_refine_ls_shift/su_max 0.000
_refine_ls_shift/su_mean 0.000
_refine_ls_structure_factor_coef Fsqd
_refine_ls_weighting_details 'w=1/[\s^2^(Fo^2^)+(0.1155P)^2^] where P=(Fo^2^+2Fc^2^)/3'
_refine_ls_weighting_scheme calc
_refine_ls_wR_factor_gt 0.1756
_refine_ls_wR_factor_ref 0.2308
_reflns_Friedel_coverage 0.000
_reflns_number_gt 1967
_reflns_number_total 4237
_reflns_threshold_expression 'I > 2\s(I)'
_cod_data_source_file d1nj04634a2.cif
_cod_data_source_block Trip-chrom
_cod_depositor_comments 'Adding full bibliography for 7061164.cif.'
_cod_original_cell_volume 2400.6(17)
_cod_database_code 7061164
_shelx_shelxl_version_number 2017/1
_shelx_space_group_comment
;
The symmetry employed for this shelxl refinement is uniquely defined
by the following loop, which should always be used as a source of
symmetry information in preference to the above space-group names.
They are only intended as comments.
;
_shelx_estimated_absorpt_t_max 0.985
_shelx_estimated_absorpt_t_min 0.985
_olex2_refinement_description
;
1. Fixed Uiso
 At 1.2 times of:
  All C(H) groups
2.a Ternary CH refined with riding coordinates:
 C15(H15), C8(H8)
2.b Aromatic/amide H refined with riding coordinates:
 C17(H17), C6(H6), C32(H32), C20(H20), C13(H13), C3(H3), C4(H4), C22(H22),
 C36(H36), C35(H35), C23(H23), C30(H30), C34(H34), C27(H27), C33(H33), C29(H29),
  C10(H10), C26(H26), C28(H28), C21(H21), C11(H11), C12(H12)
;
_olex2_submission_special_instructions 'No special instructions were received'

loop_
_space_group_symop_operation_xyz
'x, y, z'
'-x, y+1/2, -z+1/2'
'-x, -y, -z'
'x, -y-1/2, z-1/2'

loop_
_atom_site_label
_atom_site_type_symbol
_atom_site_fract_x
_atom_site_fract_y
_atom_site_fract_z
_atom_site_U_iso_or_equiv
_atom_site_adp_type
_atom_site_occupancy
_atom_site_site_symmetry_order
_atom_site_calc_flag
_atom_site_refinement_flags_posn
_atom_site_refinement_flags_adp
_atom_site_refinement_flags_occupancy
_atom_site_disorder_assembly
_atom_site_disorder_group
O1 O 0.5494(3) 0.67915(18) 0.54165(14) 0.0297(8) Uani 1 1 d . . . . .
C17 C 0.7468(4) 0.5742(3) 0.5849(2) 0.0238(10) Uani 1 1 d . . . . .
H17 H 0.709492 0.537628 0.543434 0.029 Uiso 1 1 calc R U . . .
C6 C 0.8537(4) 0.6806(3) 0.7069(2) 0.0245(10) Uani 1 1 d . . . . .
H6 H 0.890491 0.716900 0.748573 0.029 Uiso 1 1 calc R U . . .
C14 C 0.9205(5) 0.4102(3) 0.7089(2) 0.0256(11) Uani 1 1 d . . . . .
C18 C 0.6791(4) 0.6569(3) 0.5928(2) 0.0242(10) Uani 1 1 d . . . . .
C25 C 0.5639(4) 0.8187(3) 0.4762(2) 0.0263(10) Uani 1 1 d . . . . .
C5 C 0.7293(5) 0.7117(3) 0.6537(2) 0.0268(10) Uani 1 1 d . . . . .
C16 C 0.8690(4) 0.5446(3) 0.6375(2) 0.0247(10) Uani 1 1 d . . . . .
C19 C 1.1240(5) 0.4730(3) 0.6522(2) 0.0243(10) Uani 1 1 d . . . . .
C32 C 0.2326(5) 0.8291(3) 0.4676(2) 0.0279(11) Uani 1 1 d . . . . .
H32 H 0.283672 0.876809 0.447871 0.033 Uiso 1 1 calc R U . . .
C24 C 1.1781(5) 0.5259(3) 0.7143(2) 0.0255(11) Uani 1 1 d . . . . .
C20 C 1.2254(5) 0.4448(3) 0.6102(2) 0.0269(11) Uani 1 1 d . . . . .
H20 H 1.189270 0.409694 0.567771 0.032 Uiso 1 1 calc R U . . .
C15 C 0.9503(5) 0.4546(3) 0.6397(2) 0.0269(11) Uani 1 1 d . . . . .
H15 H 0.911467 0.416817 0.595604 0.032 Uiso 1 1 calc R U . . .
C13 C 0.8380(5) 0.3312(3) 0.7134(2) 0.0317(11) Uani 1 1 d . . . . .
H13 H 0.798895 0.296303 0.671182 0.038 Uiso 1 1 calc R U . . .
C3 C 0.5325(5) 0.8230(3) 0.6064(2) 0.0294(11) Uani 1 1 d . . . . .
H3 H 0.474672 0.875682 0.612983 0.035 Uiso 1 1 calc R U . . .
C4 C 0.6446(5) 0.7951(3) 0.6598(2) 0.0291(11) Uani 1 1 d . . . . .
H4 H 0.669954 0.830304 0.702883 0.035 Uiso 1 1 calc R U . . .
C31 C 0.3179(5) 0.7646(3) 0.5114(2) 0.0264(11) Uani 1 1 d . . . . .
C8 C 1.0501(5) 0.5508(3) 0.7542(2) 0.0269(11) Uani 1 1 d . . . . .
H8 H 1.088658 0.588319 0.798424 0.032 Uiso 1 1 calc R U . . .
C22 C 1.4344(5) 0.5194(3) 0.6921(2) 0.0348(12) Uani 1 1 d . . . . .
H22 H 1.540704 0.534910 0.705633 0.042 Uiso 1 1 calc R U . . .
C9 C 0.9778(5) 0.4618(3) 0.7708(2) 0.0285(11) Uani 1 1 d . . . . .
C7 C 0.9226(5) 0.5988(3) 0.6996(2) 0.0260(10) Uani 1 1 d . . . . .
C36 C 0.2411(5) 0.6940(3) 0.5387(2) 0.0316(11) Uani 1 1 d . . . . .
H36 H 0.298757 0.648479 0.568428 0.038 Uiso 1 1 calc R U . . .
C35 C 0.0810(5) 0.6897(3) 0.5226(2) 0.0301(11) Uani 1 1 d . . . . .
H35 H 0.029562 0.641519 0.541502 0.036 Uiso 1 1 calc R U . . .
C23 C 1.3320(5) 0.5486(3) 0.7345(2) 0.0320(12) Uani 1 1 d . . . . .
H23 H 1.368204 0.583683 0.776873 0.038 Uiso 1 1 calc R U . . .
C30 C 0.5515(5) 0.7750(3) 0.4092(2) 0.0282(11) Uani 1 1 d . . . . .
H30 H 0.499744 0.718051 0.401225 0.034 Uiso 1 1 calc R U . . .
C34 C -0.0035(5) 0.7555(3) 0.4793(2) 0.0346(12) Uani 1 1 d . . . . .
H34 H -0.113116 0.752743 0.468532 0.041 Uiso 1 1 calc R U . . .
C2 C 0.4942(5) 0.7721(3) 0.5343(2) 0.0281(11) Uani 1 1 d . . . . .
C27 C 0.6988(5) 0.9407(3) 0.4299(2) 0.0345(12) Uani 1 1 d . . . . .
H27 H 0.747789 0.998610 0.436858 0.041 Uiso 1 1 calc R U . . .
C33 C 0.0714(5) 0.8251(3) 0.4518(2) 0.0353(12) Uani 1 1 d . . . . .
H33 H 0.013300 0.870487 0.422046 0.042 Uiso 1 1 calc R U . . .
C29 C 0.6131(5) 0.8132(3) 0.3544(2) 0.0339(12) Uani 1 1 d . . . . .
H29 H 0.604143 0.782122 0.309640 0.041 Uiso 1 1 calc R U . . .
C10 C 0.9559(5) 0.4320(3) 0.8376(2) 0.0331(12) Uani 1 1 d . . . . .
H10 H 0.997775 0.465567 0.880168 0.040 Uiso 1 1 calc R U . . .
C26 C 0.6392(5) 0.9018(3) 0.4861(2) 0.0328(12) Uani 1 1 d . . . . .
H26 H 0.650602 0.932581 0.531078 0.039 Uiso 1 1 calc R U . . .
C28 C 0.6875(5) 0.8964(3) 0.3650(2) 0.0365(12) Uani 1 1 d . . . . .
H28 H 0.730415 0.922748 0.327720 0.044 Uiso 1 1 calc R U . . .
C21 C 1.3817(5) 0.4682(3) 0.6304(2) 0.0347(12) Uani 1 1 d . . . . .
H21 H 1.451787 0.448771 0.601712 0.042 Uiso 1 1 calc R U . . .
C11 C 0.8722(6) 0.3524(3) 0.8420(3) 0.0412(13) Uani 1 1 d . . . . .
H11 H 0.856322 0.332131 0.887604 0.049 Uiso 1 1 calc R U . . .
C12 C 0.8126(5) 0.3032(3) 0.7807(3) 0.0389(12) Uani 1 1 d . . . . .
H12 H 0.753756 0.249739 0.784066 0.047 Uiso 1 1 calc R U . . .

loop_
_atom_site_aniso_label
_atom_site_aniso_U_11
_atom_site_aniso_U_22
_atom_site_aniso_U_33
_atom_site_aniso_U_23
_atom_site_aniso_U_13
_atom_site_aniso_U_12
O1 0.0246(17) 0.0298(17) 0.0283(16) -0.0004(14) -0.0095(13) 0.0034(14)
C17 0.021(2) 0.029(3) 0.019(2) 0.004(2) 0.0007(19) -0.001(2)
C6 0.023(2) 0.030(3) 0.020(2) -0.002(2) 0.0011(19) -0.004(2)
C14 0.019(2) 0.028(2) 0.026(2) 0.002(2) -0.0027(19) 0.006(2)
C18 0.015(2) 0.035(3) 0.021(2) 0.007(2) -0.0010(18) -0.001(2)
C25 0.016(2) 0.030(3) 0.030(3) 0.000(2) -0.0023(19) 0.004(2)
C5 0.025(2) 0.026(2) 0.027(2) 0.001(2) 0.002(2) 0.001(2)
C16 0.020(2) 0.030(2) 0.024(2) 0.004(2) 0.0031(19) -0.003(2)
C19 0.022(2) 0.027(2) 0.022(2) 0.001(2) 0.0001(19) 0.005(2)
C32 0.025(2) 0.032(3) 0.025(2) 0.001(2) 0.002(2) 0.000(2)
C24 0.018(2) 0.031(3) 0.023(2) 0.006(2) -0.0054(19) 0.006(2)
C20 0.027(3) 0.029(2) 0.023(2) -0.001(2) 0.001(2) 0.000(2)
C15 0.024(2) 0.030(2) 0.023(2) -0.001(2) -0.0026(19) 0.002(2)
C13 0.024(3) 0.030(3) 0.037(3) 0.001(2) -0.001(2) 0.006(2)
C3 0.027(3) 0.029(3) 0.029(2) -0.003(2) -0.001(2) 0.004(2)
C4 0.022(2) 0.036(3) 0.028(3) -0.005(2) 0.000(2) -0.003(2)
C31 0.027(3) 0.027(2) 0.020(2) -0.002(2) -0.006(2) 0.004(2)
C8 0.028(2) 0.025(2) 0.023(2) -0.004(2) -0.005(2) 0.007(2)
C22 0.019(2) 0.042(3) 0.038(3) 0.003(2) -0.006(2) 0.000(2)
C9 0.024(2) 0.031(3) 0.029(3) 0.003(2) 0.001(2) 0.007(2)
C7 0.020(2) 0.030(3) 0.027(2) -0.001(2) 0.0022(19) 0.000(2)
C36 0.027(3) 0.036(3) 0.026(2) 0.006(2) -0.005(2) 0.005(2)
C35 0.030(3) 0.031(3) 0.026(2) 0.000(2) -0.003(2) -0.002(2)
C23 0.025(3) 0.037(3) 0.028(3) 0.000(2) -0.007(2) 0.005(2)
C30 0.022(2) 0.033(3) 0.028(3) 0.001(2) -0.001(2) -0.002(2)
C34 0.024(3) 0.043(3) 0.032(3) -0.001(2) -0.004(2) -0.003(2)
C2 0.023(2) 0.032(3) 0.025(2) 0.003(2) -0.004(2) 0.002(2)
C27 0.024(3) 0.031(3) 0.046(3) 0.007(2) 0.002(2) -0.001(2)
C33 0.026(3) 0.040(3) 0.036(3) 0.009(2) -0.003(2) 0.007(2)
C29 0.024(3) 0.042(3) 0.030(3) -0.003(2) -0.007(2) 0.005(2)
C10 0.034(3) 0.041(3) 0.022(3) 0.003(2) 0.000(2) 0.009(2)
C26 0.023(3) 0.035(3) 0.036(3) 0.000(2) -0.003(2) 0.002(2)
C28 0.024(3) 0.050(3) 0.031(3) 0.010(2) -0.003(2) 0.001(2)
C21 0.033(3) 0.032(3) 0.038(3) 0.002(2) 0.004(2) 0.001(2)
C11 0.051(3) 0.038(3) 0.038(3) 0.014(3) 0.017(3) 0.009(3)
C12 0.042(3) 0.034(3) 0.043(3) 0.011(3) 0.016(2) -0.001(2)

loop_
_atom_type_symbol
_atom_type_description
_atom_type_scat_dispersion_real
_atom_type_scat_dispersion_imag
_atom_type_scat_source
C C 0.0033 0.0016 'International Tables Vol C Tables 4.2.6.8 and 6.1.1.4'
H H 0.0000 0.0000 'International Tables Vol C Tables 4.2.6.8 and 6.1.1.4'
O O 0.0106 0.0060 'International Tables Vol C Tables 4.2.6.8 and 6.1.1.4'

loop_
_geom_angle_atom_site_label_1
_geom_angle_atom_site_label_2
_geom_angle_atom_site_label_3
_geom_angle
_geom_angle_site_symmetry_1
_geom_angle_site_symmetry_3
_geom_angle_publ_flag
C18 O1 C2 120.5(3) . . ?
C18 C17 H17 120.2 . . ?
C18 C17 C16 119.6(4) . . ?
C16 C17 H17 120.2 . . ?
C5 C6 H6 119.6 . . ?
C7 C6 H6 119.6 . . ?
C7 C6 C5 120.9(4) . . ?
C13 C14 C15 126.5(4) . . ?
C13 C14 C9 120.5(4) . . ?
C9 C14 C15 112.8(4) . . ?
O1 C18 C5 121.1(4) . . ?
C17 C18 O1 116.8(4) . . ?
C17 C18 C5 121.8(4) . . ?
C30 C25 C2 118.5(4) . . ?
C26 C25 C30 118.0(4) . . ?
C26 C25 C2 123.5(4) . . ?
C6 C5 C4 123.9(4) . . ?
C18 C5 C6 118.0(4) . . ?
C18 C5 C4 118.0(4) . . ?
C17 C16 C15 126.7(4) . . ?
C17 C16 C7 119.9(4) . . ?
C7 C16 C15 113.3(4) . . ?
C24 C19 C15 112.5(4) . . ?
C20 C19 C24 119.8(4) . . ?
C20 C19 C15 127.7(4) . . ?
C31 C32 H32 119.8 . . ?
C31 C32 C33 120.5(4) . . ?
C33 C32 H32 119.8 . . ?
C19 C24 C8 112.7(3) . . ?
C23 C24 C19 120.6(4) . . ?
C23 C24 C8 126.7(4) . . ?
C19 C20 H20 120.2 . . ?
C19 C20 C21 119.6(4) . . ?
C21 C20 H20 120.2 . . ?
C14 C15 H15 112.7 . . ?
C16 C15 C14 103.2(3) . . ?
C16 C15 C19 108.1(3) . . ?
C16 C15 H15 112.7 . . ?
C19 C15 C14 106.9(3) . . ?
C19 C15 H15 112.7 . . ?
C14 C13 H13 120.4 . . ?
C14 C13 C12 119.3(4) . . ?
C12 C13 H13 120.4 . . ?
C4 C3 H3 119.3 . . ?
C4 C3 C2 121.4(4) . . ?
C2 C3 H3 119.3 . . ?
C5 C4 H4 119.5 . . ?
C3 C4 C5 121.1(4) . . ?
C3 C4 H4 119.5 . . ?
C32 C31 C36 119.0(4) . . ?
C32 C31 C2 121.2(4) . . ?
C36 C31 C2 119.7(4) . . ?
C24 C8 H8 112.6 . . ?
C24 C8 C7 107.2(3) . . ?
C9 C8 C24 106.6(3) . . ?
C9 C8 H8 112.6 . . ?
C9 C8 C7 104.6(3) . . ?
C7 C8 H8 112.6 . . ?
C23 C22 H22 119.9 . . ?
C21 C22 H22 119.9 . . ?
C21 C22 C23 120.3(4) . . ?
C14 C9 C8 112.8(4) . . ?
C10 C9 C14 119.7(4) . . ?
C10 C9 C8 127.4(4) . . ?
C6 C7 C16 119.9(4) . . ?
C6 C7 C8 128.1(4) . . ?
C16 C7 C8 111.8(4) . . ?
C31 C36 H36 119.7 . . ?
C35 C36 C31 120.5(4) . . ?
C35 C36 H36 119.7 . . ?
C36 C35 H35 120.0 . . ?
C34 C35 C36 120.1(4) . . ?
C34 C35 H35 120.0 . . ?
C24 C23 C22 119.4(4) . . ?
C24 C23 H23 120.3 . . ?
C22 C23 H23 120.3 . . ?
C25 C30 H30 119.3 . . ?
C29 C30 C25 121.4(4) . . ?
C29 C30 H30 119.3 . . ?
C35 C34 H34 120.1 . . ?
C33 C34 C35 119.8(4) . . ?
C33 C34 H34 120.1 . . ?
O1 C2 C25 108.1(3) . . ?
O1 C2 C3 111.5(3) . . ?
O1 C2 C31 105.3(3) . . ?
C25 C2 C31 111.7(3) . . ?
C3 C2 C25 112.0(3) . . ?
C3 C2 C31 108.0(3) . . ?
C26 C27 H27 119.5 . . ?
C28 C27 H27 119.5 . . ?
C28 C27 C26 121.0(4) . . ?
C32 C33 H33 119.9 . . ?
C34 C33 C32 120.1(4) . . ?
C34 C33 H33 119.9 . . ?
C30 C29 H29 120.0 . . ?
C28 C29 C30 119.9(4) . . ?
C28 C29 H29 120.0 . . ?
C9 C10 H10 120.1 . . ?
C9 C10 C11 119.7(4) . . ?
C11 C10 H10 120.1 . . ?
C25 C26 C27 120.2(4) . . ?
C25 C26 H26 119.9 . . ?
C27 C26 H26 119.9 . . ?
C27 C28 C29 119.4(4) . . ?
C27 C28 H28 120.3 . . ?
C29 C28 H28 120.3 . . ?
C20 C21 H21 119.9 . . ?
C22 C21 C20 120.3(4) . . ?
C22 C21 H21 119.9 . . ?
C10 C11 H11 119.8 . . ?
C12 C11 C10 120.4(4) . . ?
C12 C11 H11 119.8 . . ?
C13 C12 H12 119.8 . . ?
C11 C12 C13 120.4(4) . . ?
C11 C12 H12 119.8 . . ?

loop_
_geom_bond_atom_site_label_1
_geom_bond_atom_site_label_2
_geom_bond_distance
_geom_bond_site_symmetry_2
_geom_bond_publ_flag
O1 C18 1.377(4) . ?
O1 C2 1.445(5) . ?
C17 H17 0.9500 . ?
C17 C18 1.375(5) . ?
C17 C16 1.377(5) . ?
C6 H6 0.9500 . ?
C6 C5 1.403(5) . ?
C6 C7 1.365(5) . ?
C14 C15 1.534(6) . ?
C14 C13 1.382(6) . ?
C14 C9 1.396(6) . ?
C18 C5 1.398(5) . ?
C25 C30 1.402(5) . ?
C25 C2 1.530(6) . ?
C25 C26 1.382(6) . ?
C5 C4 1.452(6) . ?
C16 C15 1.499(6) . ?
C16 C7 1.414(6) . ?
C19 C24 1.404(5) . ?
C19 C20 1.381(6) . ?
C19 C15 1.531(6) . ?
C32 H32 0.9500 . ?
C32 C31 1.375(5) . ?
C32 C33 1.398(6) . ?
C24 C8 1.531(6) . ?
C24 C23 1.378(6) . ?
C20 H20 0.9500 . ?
C20 C21 1.399(6) . ?
C15 H15 1.0000 . ?
C13 H13 0.9500 . ?
C13 C12 1.400(6) . ?
C3 H3 0.9500 . ?
C3 C4 1.324(5) . ?
C3 C2 1.528(6) . ?
C4 H4 0.9500 . ?
C31 C36 1.396(6) . ?
C31 C2 1.534(6) . ?
C8 H8 1.0000 . ?
C8 C9 1.515(6) . ?
C8 C7 1.533(5) . ?
C22 H22 0.9500 . ?
C22 C23 1.398(6) . ?
C22 C21 1.383(6) . ?
C9 C10 1.387(6) . ?
C36 H36 0.9500 . ?
C36 C35 1.388(6) . ?
C35 H35 0.9500 . ?
C35 C34 1.379(6) . ?
C23 H23 0.9500 . ?
C30 H30 0.9500 . ?
C30 C29 1.385(6) . ?
C34 H34 0.9500 . ?
C34 C33 1.378(6) . ?
C27 H27 0.9500 . ?
C27 C26 1.402(6) . ?
C27 C28 1.373(6) . ?
C33 H33 0.9500 . ?
C29 H29 0.9500 . ?
C29 C28 1.382(6) . ?
C10 H10 0.9500 . ?
C10 C11 1.394(6) . ?
C26 H26 0.9500 . ?
C28 H28 0.9500 . ?
C21 H21 0.9500 . ?
C11 H11 0.9500 . ?
C11 C12 1.373(6) . ?
C12 H12 0.9500 . ?

loop_
_geom_torsion_atom_site_label_1
_geom_torsion_atom_site_label_2
_geom_torsion_atom_site_label_3
_geom_torsion_atom_site_label_4
_geom_torsion
_geom_torsion_site_symmetry_1
_geom_torsion_site_symmetry_2
_geom_torsion_site_symmetry_3
_geom_torsion_site_symmetry_4
_geom_torsion_publ_flag
O1 C18 C5 C6 174.2(4) . . . . ?
O1 C18 C5 C4 -2.6(6) . . . . ?
C17 C18 C5 C6 0.9(6) . . . . ?
C17 C18 C5 C4 -176.0(4) . . . . ?
C17 C16 C15 C14 -117.7(4) . . . . ?
C17 C16 C15 C19 129.3(4) . . . . ?
C17 C16 C7 C6 -0.4(6) . . . . ?
C17 C16 C7 C8 175.5(4) . . . . ?
C6 C5 C4 C3 177.0(4) . . . . ?
C14 C13 C12 C11 -1.6(7) . . . . ?
C14 C9 C10 C11 -2.3(6) . . . . ?
C18 O1 C2 C25 93.5(4) . . . . ?
C18 O1 C2 C3 -30.1(5) . . . . ?
C18 O1 C2 C31 -146.9(3) . . . . ?
C18 C17 C16 C15 176.4(4) . . . . ?
C18 C17 C16 C7 0.8(6) . . . . ?
C18 C5 C4 C3 -6.3(6) . . . . ?
C25 C30 C29 C28 -0.6(6) . . . . ?
C5 C6 C7 C16 0.3(6) . . . . ?
C5 C6 C7 C8 -174.8(4) . . . . ?
C16 C17 C18 O1 -174.6(4) . . . . ?
C16 C17 C18 C5 -1.0(6) . . . . ?
C19 C24 C8 C9 55.9(4) . . . . ?
C19 C24 C8 C7 -55.7(4) . . . . ?
C19 C24 C23 C22 0.8(6) . . . . ?
C19 C20 C21 C22 -0.1(6) . . . . ?
C32 C31 C36 C35 -1.0(6) . . . . ?
C32 C31 C2 O1 -148.4(4) . . . . ?
C32 C31 C2 C25 -31.3(5) . . . . ?
C32 C31 C2 C3 92.3(5) . . . . ?
C24 C19 C20 C21 0.8(6) . . . . ?
C24 C19 C15 C14 -55.5(4) . . . . ?
C24 C19 C15 C16 55.0(4) . . . . ?
C24 C8 C9 C14 -57.4(4) . . . . ?
C24 C8 C9 C10 127.0(4) . . . . ?
C24 C8 C7 C6 -128.7(5) . . . . ?
C24 C8 C7 C16 55.9(5) . . . . ?
C20 C19 C24 C8 -179.9(4) . . . . ?
C20 C19 C24 C23 -1.2(6) . . . . ?
C20 C19 C15 C14 125.1(4) . . . . ?
C20 C19 C15 C16 -124.3(4) . . . . ?
C15 C14 C13 C12 -175.7(4) . . . . ?
C15 C14 C9 C8 2.2(5) . . . . ?
C15 C14 C9 C10 178.2(4) . . . . ?
C15 C16 C7 C6 -176.6(4) . . . . ?
C15 C16 C7 C8 -0.7(5) . . . . ?
C15 C19 C24 C8 0.7(5) . . . . ?
C15 C19 C24 C23 179.4(4) . . . . ?
C15 C19 C20 C21 -179.9(4) . . . . ?
C13 C14 C15 C16 116.2(4) . . . . ?
C13 C14 C15 C19 -129.9(4) . . . . ?
C13 C14 C9 C8 -173.9(4) . . . . ?
C13 C14 C9 C10 2.1(6) . . . . ?
C4 C3 C2 O1 21.2(6) . . . . ?
C4 C3 C2 C25 -100.1(5) . . . . ?
C4 C3 C2 C31 136.4(4) . . . . ?
C31 C32 C33 C34 -0.9(6) . . . . ?
C31 C36 C35 C34 0.2(6) . . . . ?
C8 C24 C23 C22 179.4(4) . . . . ?
C8 C9 C10 C11 173.1(4) . . . . ?
C9 C14 C15 C16 -59.6(4) . . . . ?
C9 C14 C15 C19 54.3(4) . . . . ?
C9 C14 C13 C12 -0.1(6) . . . . ?
C9 C8 C7 C6 118.4(5) . . . . ?
C9 C8 C7 C16 -57.1(4) . . . . ?
C9 C10 C11 C12 0.6(7) . . . . ?
C7 C6 C5 C18 -0.5(6) . . . . ?
C7 C6 C5 C4 176.1(4) . . . . ?
C7 C16 C15 C14 58.1(4) . . . . ?
C7 C16 C15 C19 -54.8(5) . . . . ?
C7 C8 C9 C14 55.9(4) . . . . ?
C7 C8 C9 C10 -119.7(5) . . . . ?
C36 C31 C2 O1 35.2(5) . . . . ?
C36 C31 C2 C25 152.3(4) . . . . ?
C36 C31 C2 C3 -84.1(5) . . . . ?
C36 C35 C34 C33 0.3(7) . . . . ?
C35 C34 C33 C32 0.1(7) . . . . ?
C23 C24 C8 C9 -122.8(4) . . . . ?
C23 C24 C8 C7 125.6(4) . . . . ?
C23 C22 C21 C20 -0.2(6) . . . . ?
C30 C25 C2 O1 50.5(5) . . . . ?
C30 C25 C2 C3 173.8(3) . . . . ?
C30 C25 C2 C31 -64.9(5) . . . . ?
C30 C25 C26 C27 0.8(6) . . . . ?
C30 C29 C28 C27 -0.3(6) . . . . ?
C2 O1 C18 C17 -164.0(4) . . . . ?
C2 O1 C18 C5 22.3(6) . . . . ?
C2 C25 C30 C29 -179.5(4) . . . . ?
C2 C25 C26 C27 -179.3(4) . . . . ?
C2 C3 C4 C5 -3.9(7) . . . . ?
C2 C31 C36 C35 175.5(4) . . . . ?
C33 C32 C31 C36 1.3(6) . . . . ?
C33 C32 C31 C2 -175.1(4) . . . . ?
C10 C11 C12 C13 1.4(7) . . . . ?
C26 C25 C30 C29 0.3(6) . . . . ?
C26 C25 C2 O1 -129.3(4) . . . . ?
C26 C25 C2 C3 -6.1(5) . . . . ?
C26 C25 C2 C31 115.2(4) . . . . ?
C26 C27 C28 C29 1.5(6) . . . . ?
C28 C27 C26 C25 -1.8(6) . . . . ?
C21 C22 C23 C24 -0.1(6) . . . . ?
